data_7236680
loop_
_publ_author_name
'Tang, Yongxing'
'He, Chunlin'
'Imler, Gregory H.'
'Parrish, Damon A.'
'Shreeve, Jean'ne M.'

_publ_section_title
;
 Energetic derivatives of
 4,4&#x2032;,5,5&#x2032;-tetranitro-2H,2&#x2032;H-3,3&#x2032;-bipyrazole
 (TNBP): synthesis, characterization and promising properties
;
_journal_issue 12
_journal_name_full 'Journal of Materials Chemistry A'
_journal_page_first 5136
_journal_paper_doi 10.1039/C7TA11172J
_journal_volume 6
_journal_year 2018
_chemical_formula_moiety 'C6 N8 O8, 2(H5 N2), H2 O'
_chemical_formula_sum 'C6 H12 N12 O9'
_chemical_formula_weight 396.28
_space_group_crystal_system monoclinic
_space_group_IT_number 15
_space_group_name_Hall '-C 2yc'
_space_group_name_H-M_alt 'C 1 2/c 1'
_atom_sites_solution_hydrogens mixed
_audit_creation_method SHELXL-2014/7
_audit_update_record
;
2017-12-16 deposited with the CCDC.
2018-03-01 downloaded from the CCDC.
;
_cell_angle_alpha 90
_cell_angle_beta 122.434(6)
_cell_angle_gamma 90
_cell_formula_units_Z 4
_cell_length_a 24.534(7)
_cell_length_b 3.7499(9)
_cell_length_c 18.811(5)
_cell_measurement_reflns_used 1484
_cell_measurement_temperature 293(2)
_cell_measurement_theta_max 25.946
_cell_measurement_theta_min 3.353
_cell_volume 1460.7(7)
_computing_cell_refinement 'Bruker APEX3 v2015.5-2 (Bruker, 2015)'
_computing_data_collection 'Bruker APEX3 v2015.5-2 (Bruker, 2015)'
_computing_data_reduction
;
Bruker SAINT v8.34A (Bruker, 2013), Bruker XPREP v2014/2 (Bruker, 2014)
;
_computing_molecular_graphics 'Bruker SHELXTL v2014/7 (Bruker, 2014)'
_computing_publication_material 'Bruker SHELXTL v2014/7 (Bruker, 2014)'
_computing_structure_refinement 'SHELXL-2014/7 (Sheldrick, 2014)'
_computing_structure_solution 'Bruker SHELXTL v2014/7 (Bruker, 2014)'
_diffrn_ambient_temperature 293(2)
_diffrn_measured_fraction_theta_full 0.992
_diffrn_measured_fraction_theta_max 0.990
_diffrn_measurement_device_type 'Bruker SMART APEX II CCD'
_diffrn_measurement_method '\w scans'
_diffrn_radiation_monochromator graphite
_diffrn_radiation_source 'fine focus sealed tube'
_diffrn_radiation_type MoK\a
_diffrn_radiation_wavelength 0.71073
_diffrn_reflns_av_R_equivalents 0.0764
_diffrn_reflns_av_unetI/netI 0.0749
_diffrn_reflns_Laue_measured_fraction_full 0.992
_diffrn_reflns_Laue_measured_fraction_max 0.990
_diffrn_reflns_limit_h_max 32
_diffrn_reflns_limit_h_min -32
_diffrn_reflns_limit_k_max 4
_diffrn_reflns_limit_k_min -4
_diffrn_reflns_limit_l_max 20
_diffrn_reflns_limit_l_min -25
_diffrn_reflns_number 6763
_diffrn_reflns_point_group_measured_fraction_full 0.992
_diffrn_reflns_point_group_measured_fraction_max 0.990
_diffrn_reflns_theta_full 25.242
_diffrn_reflns_theta_max 28.314
_diffrn_reflns_theta_min 3.936
_exptl_absorpt_coefficient_mu 0.165
_exptl_absorpt_correction_T_max 0.7457
_exptl_absorpt_correction_T_min 0.4858
_exptl_absorpt_correction_type multi-scan
_exptl_absorpt_process_details 'SADABS v2014/5 (Bruker, 2008)'
_exptl_crystal_colour 'clear yellow'
_exptl_crystal_density_diffrn 1.802
_exptl_crystal_description needle
_exptl_crystal_F_000 816
_exptl_crystal_size_max 0.062
_exptl_crystal_size_mid 0.023
_exptl_crystal_size_min 0.020
_refine_diff_density_max 0.393
_refine_diff_density_min -0.350
_refine_diff_density_rms 0.068
_refine_ls_extinction_method none
_refine_ls_goodness_of_fit_ref 1.023
_refine_ls_hydrogen_treatment mixed
_refine_ls_matrix_type full
_refine_ls_number_parameters 183
_refine_ls_number_reflns 1784
_refine_ls_number_restraints 38
_refine_ls_restrained_S_all 1.014
_refine_ls_R_factor_all 0.1332
_refine_ls_R_factor_gt 0.0665
_refine_ls_shift/su_max 0.000
_refine_ls_shift/su_mean 0.000
_refine_ls_structure_factor_coef Fsqd
_refine_ls_weighting_details 'w=1/[\s^2^(Fo^2^)+(0.0714P)^2^+3.5558P] where P=(Fo^2^+2Fc^2^)/3'
_refine_ls_weighting_scheme calc
_refine_ls_wR_factor_gt 0.1527
_refine_ls_wR_factor_ref 0.1835
_reflns_Friedel_coverage 0.000
_reflns_number_gt 981
_reflns_number_total 1784
_reflns_threshold_expression 'I > 2\s(I)'
_cod_data_source_file c7ta11172j2.cif
_cod_data_source_block shrv582_c
_cod_original_sg_symbol_H-M 'C 2/c'
_cod_database_code 7236680
_shelx_shelxl_version_number 2014/7
_shelx_space_group_comment
;
The symmetry employed for this shelxl refinement is uniquely defined
by the following loop, which should always be used as a source of
symmetry information in preference to the above space-group names.
They are only intended as comments.
;
_shelx_estimated_absorpt_t_min 0.990
_shelx_estimated_absorpt_t_max 0.997

loop_
_space_group_symop_operation_xyz
'x, y, z'
'-x, y, -z+1/2'
'x+1/2, y+1/2, z'
'-x+1/2, y+1/2, -z+1/2'
'-x, -y, -z'
'x, -y, z-1/2'
'-x+1/2, -y+1/2, -z'
'x+1/2, -y+1/2, z-1/2'

loop_
_atom_site_label
_atom_site_type_symbol
_atom_site_fract_x
_atom_site_fract_y
_atom_site_fract_z
_atom_site_U_iso_or_equiv
_atom_site_adp_type
_atom_site_occupancy
_atom_site_site_symmetry_order
_atom_site_calc_flag
_atom_site_refinement_flags_posn
_atom_site_refinement_flags_adp
_atom_site_refinement_flags_occupancy
_atom_site_disorder_assembly
_atom_site_disorder_group
O1A O 0.9870(2) 0.522(4) 0.5981(6) 0.0550(13) Uani 0.851(3) 1 d D . P A 1
O2A O 0.92139(15) 0.7770(9) 0.4801(2) 0.0539(9) Uani 0.851(3) 1 d D . P A 1
N3A N 0.93267(16) 0.5832(10) 0.5390(3) 0.0338(11) Uani 0.851(3) 1 d D . P A 1
C4A C 0.87907(17) 0.4423(10) 0.5398(2) 0.0277(10) Uani 0.851(3) 1 d D . P A 1
C5A C 0.81375(16) 0.4360(10) 0.4769(2) 0.0236(9) Uani 0.851(3) 1 d D . P A 1
N6A N 0.7874(3) 0.522(2) 0.3904(3) 0.0274(8) Uani 0.851(3) 1 d D . P A 1
O7A O 0.81214(19) 0.4019(12) 0.3548(2) 0.0605(11) Uani 0.851(3) 1 d D . P A 1
O8A O 0.74220(13) 0.7379(8) 0.35694(18) 0.0458(8) Uani 0.851(3) 1 d D . P A 1
C9A C 0.78418(15) 0.2898(9) 0.5164(2) 0.0238(8) Uani 0.851(3) 1 d D . P A 1
N10A N 0.83039(13) 0.2164(8) 0.59783(18) 0.0272(7) Uani 0.851(3) 1 d D . P A 1
N11A N 0.88878(13) 0.3167(9) 0.61184(19) 0.0290(7) Uani 0.851(3) 1 d D . P A 1
O1B O 0.9888(14) 0.53(2) 0.597(3) 0.050 Uiso 0.149(3) 1 d D U P A 2
O2B O 0.9235(8) 0.240(5) 0.4861(12) 0.050 Uiso 0.149(3) 1 d D U P A 2
N3B N 0.9342(11) 0.474(9) 0.538(2) 0.050 Uiso 0.149(3) 1 d D U P A 2
C4B C 0.8800(10) 0.569(9) 0.5421(15) 0.050 Uiso 0.149(3) 1 d D U P A 2
C5B C 0.8146(11) 0.558(9) 0.4794(13) 0.050 Uiso 0.149(3) 1 d D U P A 2
N6B N 0.785(2) 0.497(17) 0.3910(17) 0.050 Uiso 0.149(3) 1 d D U P A 2
O7B O 0.8098(10) 0.598(6) 0.3538(13) 0.050 Uiso 0.149(3) 1 d D U P A 2
O8B O 0.7430(8) 0.256(5) 0.3579(11) 0.050 Uiso 0.149(3) 1 d D U P A 2
C9B C 0.7854(9) 0.723(7) 0.5179(13) 0.050 Uiso 0.149(3) 1 d D U P A 2
N10B N 0.8312(8) 0.817(6) 0.5975(12) 0.050 Uiso 0.149(3) 1 d D U P A 2
N11B N 0.8895(8) 0.717(6) 0.6127(12) 0.050 Uiso 0.149(3) 1 d D U P A 2
N12 N 0.60794(14) 0.7170(9) 0.2488(2) 0.0338(8) Uani 0.851(3) 1 d . . P A 1
H12A H 0.6395 0.6792 0.3021 0.051 Uiso 0.851(3) 1 calc R U P A 1
H12B H 0.5699 0.6973 0.2440 0.051 Uiso 0.851(3) 1 calc DR U P A 1
H12C H 0.6118 0.9350 0.2333 0.051 Uiso 0.851(3) 1 calc R U P A 1
N13A N 0.61196(17) 0.4609(13) 0.1962(3) 0.0317(11) Uani 0.851(3) 1 d D . P A 1
H13A H 0.6476(12) 0.499(14) 0.194(3) 0.058(16) Uiso 0.851(3) 1 d D . P A 1
H13B H 0.5760(11) 0.501(12) 0.1448(14) 0.051(15) Uiso 0.851(3) 1 d D . P A 1
N12B N 0.629(2) 0.432(12) 0.202(3) 0.050 Uiso 0.149(3) 1 d D U P A 2
H12E H 0.6658 0.3499 0.2105 0.075 Uiso 0.149(3) 1 calc R U P A 2
H12F H 0.6344 0.6541 0.2216 0.075 Uiso 0.149(3) 1 calc R U P A 2
H12G H 0.5986 0.4284 0.1476 0.075 Uiso 0.149(3) 1 calc R U P A 2
N13B N 0.6090(10) 0.210(6) 0.2466(15) 0.050 Uiso 0.149(3) 1 d D U P A 2
H13C H 0.623(3) 0.321(18) 0.296(2) 0.075 Uiso 0.149(3) 1 d D U P A 2
H13D H 0.5653(12) 0.200(19) 0.214(3) 0.075 Uiso 0.149(3) 1 d D U P A 2
O14 O 0.5000 0.4819(10) 0.2500 0.0388(8) Uani 1 2 d DS T P . .
H14 H 0.5241(11) 0.345(9) 0.289(2) 0.074(16) Uiso 1 1 d D . . . .

loop_
_atom_site_aniso_label
_atom_site_aniso_U_11
_atom_site_aniso_U_22
_atom_site_aniso_U_33
_atom_site_aniso_U_23
_atom_site_aniso_U_13
_atom_site_aniso_U_12
O1A 0.0185(14) 0.087(3) 0.0446(19) -0.0028(19) 0.0069(14) -0.0073(15)
O2A 0.0510(18) 0.058(2) 0.060(2) 0.0167(18) 0.0348(17) -0.0016(16)
N3A 0.0250(16) 0.045(3) 0.0286(17) -0.005(2) 0.0127(14) -0.0047(16)
C4A 0.0244(17) 0.036(2) 0.0216(18) -0.0031(17) 0.0119(14) -0.0031(17)
C5A 0.0211(16) 0.030(2) 0.0143(16) 0.0002(15) 0.0058(14) 0.0037(15)
N6A 0.0255(15) 0.035(2) 0.0200(15) 0.0029(14) 0.0108(13) -0.0025(13)
O7A 0.087(3) 0.069(3) 0.044(2) 0.0088(19) 0.047(2) 0.027(2)
O8A 0.0320(14) 0.058(2) 0.0358(17) 0.0213(15) 0.0107(13) 0.0121(14)
C9A 0.0253(17) 0.0226(17) 0.0201(17) -0.0030(14) 0.0099(14) 0.0019(14)
N10A 0.0251(14) 0.0323(17) 0.0191(15) 0.0017(13) 0.0084(12) -0.0011(12)
N11A 0.0233(14) 0.0354(17) 0.0228(15) -0.0012(14) 0.0087(12) -0.0023(13)
N12 0.0280(16) 0.0399(19) 0.0288(17) -0.0031(15) 0.0121(14) 0.0002(14)
N13A 0.034(3) 0.035(2) 0.031(2) -0.0035(15) 0.021(2) -0.0008(19)
O14 0.0303(17) 0.048(2) 0.0289(19) 0.000 0.0096(15) 0.000

loop_
_atom_type_symbol
_atom_type_description
_atom_type_scat_dispersion_real
_atom_type_scat_dispersion_imag
_atom_type_scat_source
C C 0.0033 0.0016 'International Tables Vol C Tables 4.2.6.8 and 6.1.1.4'
H H 0.0000 0.0000 'International Tables Vol C Tables 4.2.6.8 and 6.1.1.4'
N N 0.0061 0.0033 'International Tables Vol C Tables 4.2.6.8 and 6.1.1.4'
O O 0.0106 0.0060 'International Tables Vol C Tables 4.2.6.8 and 6.1.1.4'

loop_
_geom_angle_atom_site_label_1
_geom_angle_atom_site_label_2
_geom_angle_atom_site_label_3
_geom_angle
_geom_angle_site_symmetry_3
O2A N3A O1A 122.9(8) .
O2A N3A C4A 117.9(3) .
O1A N3A C4A 119.1(8) .
N11A C4A C5A 110.8(3) .
N11A C4A N3A 118.7(3) .
C5A C4A N3A 130.2(4) .
C4A C5A C9A 104.1(3) .
C4A C5A N6A 125.2(3) .
C9A C5A N6A 130.2(3) .
O7A N6A O8A 122.8(4) .
O7A N6A C5A 119.5(7) .
O8A N6A C5A 117.6(5) .
N10A C9A C5A 108.7(3) .
N10A C9A C9A 120.3(4) 7_656
C5A C9A C9A 130.9(4) 7_656
C9A N10A N11A 108.5(3) .
C4A N11A N10A 107.8(3) .
O2B N3B O1B 121(3) .
O2B N3B C4B 115(2) .
O1B N3B C4B 121(3) .
N11B C4B C5B 111.2(14) .
N11B C4B N3B 119.3(17) .
C5B C4B N3B 129.3(18) .
C4B C5B C9B 102.9(14) .
C4B C5B N6B 129(2) .
C9B C5B N6B 126(3) .
O7B N6B O8B 118(2) .
O7B N6B C5B 121(2) .
O8B N6B C5B 118(3) .
N10B C9B C5B 109.6(15) .
N10B C9B C9B 122(2) 7_666
C5B C9B C9B 128(2) 7_666
C9B N10B N11B 108.6(15) .
C4B N11B N10B 107.6(15) .
N13A N12 H12A 109.5 .
N13A N12 H12B 109.5 .
H12A N12 H12B 109.5 .
N13A N12 H12C 109.5 .
H12A N12 H12C 109.5 .
H12B N12 H12C 109.5 .
N12 N13A H13A 111(3) .
N12 N13A H13B 104(3) .
H13A N13A H13B 110(2) .
N13B N12B H12E 109.5 .
N13B N12B H12F 109.5 .
H12E N12B H12F 109.5 .
N13B N12B H12G 109.5 .
H12E N12B H12G 109.5 .
H12F N12B H12G 109.5 .
N12B N13B H13C 106.4(14) .
N12B N13B H13D 106.4(14) .
H13C N13B H13D 111(3) .

loop_
_geom_bond_atom_site_label_1
_geom_bond_atom_site_label_2
_geom_bond_distance
_geom_bond_site_symmetry_2
O1A N3A 1.214(7) .
O2A N3A 1.226(5) .
N3A C4A 1.425(5) .
C4A N11A 1.329(5) .
C4A C5A 1.391(4) .
C5A C9A 1.399(5) .
C5A N6A 1.429(5) .
N6A O7A 1.208(7) .
N6A O8A 1.237(10) .
C9A N10A 1.358(4) .
C9A C9A 1.474(7) 7_656
N10A N11A 1.363(4) .
O1B N3B 1.217(18) .
O2B N3B 1.231(18) .
N3B C4B 1.419(17) .
C4B N11B 1.339(17) .
C4B C5B 1.392(17) .
C5B C9B 1.407(18) .
C5B N6B 1.431(16) .
N6B O7B 1.212(17) .
N6B O8B 1.25(2) .
C9B N10B 1.351(17) .
C9B C9B 1.50(4) 7_666
N10B N11B 1.352(17) .
N12 N13A 1.420(6) .
N12 H12A 0.8900 .
N12 H12B 0.8900 .
N12 H12C 0.8900 .
N13A H13A 0.910(10) .
N13A H13B 0.907(10) .
N12B N13B 1.433(10) .
N12B H12E 0.8900 .
N12B H12F 0.8900 .
N12B H12G 0.8900 .
N13B H13C 0.908(11) .
N13B H13D 0.908(10) .
O14 H14 0.829(10) .

loop_
_geom_hbond_atom_site_label_D
_geom_hbond_atom_site_label_H
_geom_hbond_atom_site_label_A
_geom_hbond_distance_DH
_geom_hbond_distance_HA
_geom_hbond_distance_DA
_geom_hbond_angle_DHA
_geom_hbond_site_symmetry_A
N12 H12A O8A 0.89 2.16 2.794(4) 127.5 .
N12 H12A N10A 0.89 2.19 2.928(4) 139.8 7_656
N12 H12B O14 0.89 1.95 2.802(4) 158.9 .
N13A H13A O7A 0.910(10) 2.25(3) 3.007(5) 140(4) 4_655
N13A H13B O1A 0.907(10) 2.58(4) 3.240(10) 130(4) 8_465
N13A H13B O2A 0.907(10) 2.53(4) 3.039(6) 116(3) 4_645
N12B H12E O7B 0.89 1.87 2.58(5) 135.6 4_645
N12B H12E O8B 0.89 2.40 2.84(5) 110.3 .
N12B H12G O2B 0.89 2.55 3.27(4) 137.7 4_655
N13B H13C N10B 0.908(11) 2.16(4) 3.05(3) 163(4) 7_666
N13B H13C N11B 0.908(11) 2.56(6) 3.39(3) 153(7) 7_666
N13B H13D O1B 0.908(10) 2.18(7) 2.93(5) 140(6) 8_455
N13B H13D O14 0.908(10) 2.30(5) 2.90(2) 123(5) .
O14 H14 N11A 0.829(10) 2.034(17) 2.801(3) 154(3) 7_656

loop_
_geom_torsion_atom_site_label_1
_geom_torsion_atom_site_label_2
_geom_torsion_atom_site_label_3
_geom_torsion_atom_site_label_4
_geom_torsion
_geom_torsion_site_symmetry_1
_geom_torsion_site_symmetry_4
O2A N3A C4A N11A -161.8(4) . .
O1A N3A C4A N11A 14.5(8) . .
O2A N3A C4A C5A 12.4(7) . .
O1A N3A C4A C5A -171.3(7) . .
N11A C4A C5A C9A -0.9(4) . .
N3A C4A C5A C9A -175.4(4) . .
N11A C4A C5A N6A -174.1(5) . .
N3A C4A C5A N6A 11.3(7) . .
C4A C5A N6A O7A 45.6(8) . .
C9A C5A N6A O7A -125.8(5) . .
C4A C5A N6A O8A -129.9(4) . .
C9A C5A N6A O8A 58.8(7) . .
C4A C5A C9A N10A 0.0(4) . .
N6A C5A C9A N10A 172.8(6) . .
C4A C5A C9A C9A -179.4(5) . 7_656
N6A C5A C9A C9A -6.7(9) . 7_656
C5A C9A N10A N11A 0.8(4) . .
C9A C9A N10A N11A -179.7(4) 7_656 .
C5A C4A N11A N10A 1.5(4) . .
N3A C4A N11A N10A 176.7(3) . .
C9A N10A N11A C4A -1.4(4) . .
O2B N3B C4B N11B 157(3) . .
O1B N3B C4B N11B -2(8) . .
O2B N3B C4B C5B -29(6) . .
O1B N3B C4B C5B 172(6) . .
N11B C4B C5B C9B 2(4) . .
N3B C4B C5B C9B -173(4) . .
N11B C4B C5B N6B 165(4) . .
N3B C4B C5B N6B -10(7) . .
C4B C5B N6B O7B -33(9) . .
C9B C5B N6B O7B 126(5) . .
C4B C5B N6B O8B 127(5) . .
C9B C5B N6B O8B -73(7) . .
C4B C5B C9B N10B -1(4) . .
N6B C5B C9B N10B -164(3) . .
C4B C5B C9B C9B -177(4) . 7_666
N6B C5B C9B C9B 19(6) . 7_666
C5B C9B N10B N11B 0(3) . .
C9B C9B N10B N11B 177(3) 7_666 .
C5B C4B N11B N10B -2(4) . .
N3B C4B N11B N10B 174(3) . .
C9B N10B N11B C4B 1(3) . .
